data_4037190
loop_
_publ_author_name
'Romero, Eug\'enie'
'Moussodia, Ralph-Olivier'
'Kriznik, Alexandre'
'Wenger, Emmanuel'
'Acherar, Samir'
'Jamart-Gr\'egoire, Brigitte'

_publ_section_title
;
 Spontaneous Self-Assembly of Fully Protected Ester 1:1
 [\a/\a-N<sup>\a</sup>-Bn-hydrazino] Pseudodipeptides into a Twisted
 Parallel \b-Sheet in the Crystal State.
;
_journal_issue 19
_journal_name_full 'The Journal of organic chemistry'
_journal_page_first 9037
_journal_page_last 9045
_journal_paper_doi 10.1021/acs.joc.6b01680
_journal_volume 81
_journal_year 2016
_chemical_absolute_configuration syn
_chemical_formula_moiety 'C22 H35 N3 O5'
_chemical_formula_sum 'C22 H35 N3 O5'
_chemical_formula_weight 421.53
_chemical_melting_point 356
_chemical_name_systematic '1:1[\a/\a-N\a-Bn-hydrazino] ester (R/R)'
_space_group_crystal_system orthorhombic
_space_group_IT_number 19
_space_group_name_Hall 'P 2ac 2ab'
_space_group_name_H-M_alt 'P 21 21 21'
_atom_sites_solution_hydrogens geom
_audit_block_doi 10.5517/cc1kl8xb
_audit_creation_method SHELXL-2014
_audit_update_record
;
2016-01-14 deposited with the CCDC.
2016-04-25 downloaded from the CCDC.
;
_cell_angle_alpha 90
_cell_angle_beta 90
_cell_angle_gamma 90
_cell_formula_units_Z 16
_cell_length_a 12.1588(2)
_cell_length_b 21.3462(6)
_cell_length_c 38.1695(5)
_cell_measurement_reflns_used 26627
_cell_measurement_temperature 100(2)
_cell_measurement_theta_max 73.2680
_cell_measurement_theta_min 3.0570
_cell_volume 9906.7(3)
_computing_cell_refinement
;
CrysAlisPro, Agilent Technologies,
Version 1.171.36.32 (release 02-08-2013 CrysAlis171 .NET)
(compiled Aug  2 2013,16:46:58)
;
_computing_data_collection
;
CrysAlisPro, Agilent Technologies,
Version 1.171.36.32 (release 02-08-2013 CrysAlis171 .NET)
(compiled Aug  2 2013,16:46:58)
;
_computing_data_reduction
;
CrysAlisPro, Agilent Technologies,
Version 1.171.36.32 (release 02-08-2013 CrysAlis171 .NET)
(compiled Aug  2 2013,16:46:58)
;
_computing_structure_refinement 'SHELXL-2014 (Sheldrick, 2014)'
_computing_structure_solution SIR2014
_diffrn_ambient_temperature 100(2)
_diffrn_detector_area_resol_mean 10.4508
_diffrn_measured_fraction_theta_full 0.942
_diffrn_measured_fraction_theta_max 1.000
_diffrn_measurement_device_type 'SuperNova, Dual, Cu at zero, Atlas'
_diffrn_measurement_method '\w scans'
_diffrn_radiation_type CuK\a
_diffrn_radiation_wavelength 1.54184
_diffrn_reflns_av_R_equivalents 0.0595
_diffrn_reflns_av_unetI/netI 0.0317
_diffrn_reflns_Laue_measured_fraction_full 0.942
_diffrn_reflns_Laue_measured_fraction_max 1.000
_diffrn_reflns_limit_h_max 14
_diffrn_reflns_limit_h_min -14
_diffrn_reflns_limit_k_max 25
_diffrn_reflns_limit_k_min -25
_diffrn_reflns_limit_l_max 42
_diffrn_reflns_limit_l_min -44
_diffrn_reflns_number 129383
_diffrn_reflns_point_group_measured_fraction_full 0.941
_diffrn_reflns_point_group_measured_fraction_max 1.000
_diffrn_reflns_theta_full 67.684
_diffrn_reflns_theta_max 65.072
_diffrn_reflns_theta_min 3.106
_diffrn_source 'SuperNova (Cu) X-ray Source'
_exptl_absorpt_coefficient_mu 0.652
_exptl_absorpt_correction_T_max 1.00000
_exptl_absorpt_correction_T_min 0.965
_exptl_absorpt_correction_type multi-scan
_exptl_absorpt_process_details
;
CrysAlisPro, Agilent Technologies,
Version 1.171.36.32 (release 02-08-2013 CrysAlis171 .NET)
(compiled Aug  2 2013,16:46:58)
Empirical absorption correction using spherical harmonics,
 implemented in SCALE3 ABSPACK scaling algorithm.
;
_exptl_crystal_colour colourless
_exptl_crystal_density_diffrn 1.130
_exptl_crystal_description prismatic
_exptl_crystal_F_000 3648
_exptl_crystal_recrystallization_method 'Re-crystallisation from solvent: Dichloromethane/petroleum ether'
_exptl_crystal_size_max 0.6085
_exptl_crystal_size_mid 0.0773
_exptl_crystal_size_min 0.0485
_refine_diff_density_max 0.860
_refine_diff_density_min -0.960
_refine_diff_density_rms 0.119
_refine_ls_abs_structure_details
;
 Flack x determined using 4003 quotients [(I+)-(I-)]/[(I+)+(I-)]
 (Parsons, Flack and Wagner, Acta Cryst. B69 (2013) 249-259).
;
_refine_ls_abs_structure_Flack 0.14(8)
_refine_ls_extinction_method none
_refine_ls_goodness_of_fit_ref 1.846
_refine_ls_hydrogen_treatment constr
_refine_ls_matrix_type full
_refine_ls_number_parameters 929
_refine_ls_number_reflns 16881
_refine_ls_number_restraints 1017
_refine_ls_restrained_S_all 1.854
_refine_ls_R_factor_all 0.1991
_refine_ls_R_factor_gt 0.1704
_refine_ls_shift/su_max 0.584
_refine_ls_shift/su_mean 0.030
_refine_ls_structure_factor_coef Fsqd
_refine_ls_weighting_details 'w=1/[\s^2^(Fo^2^)+(0.2000P)^2^] where P=(Fo^2^+2Fc^2^)/3'
_refine_ls_weighting_scheme calc
_refine_ls_wR_factor_gt 0.4484
_refine_ls_wR_factor_ref 0.4841
_reflns_Friedel_coverage 0.824
_reflns_Friedel_fraction_full 0.939
_reflns_Friedel_fraction_max 1.000
_reflns_number_gt 11410
_reflns_number_total 16881
_reflns_threshold_expression 'I > 2\s(I)'
_cod_data_source_file jo6b01680_si_003.cif
_cod_data_source_block er05h
_cod_depositor_comments
;

2020-08-12
Z value and formula fixed to values more according to usual
chemical conventions.                 miguel
;
_cod_original_formula_sum 'C88 H140 N12 O20'
_cod_original_formula_weight 1686.11
_cod_original_formula_units_Z 4
_cod_database_code 4037190
_shelx_space_group_comment
;
The symmetry employed for this shelxl refinement is uniquely defined
by the following loop, which should always be used as a source of
symmetry information in preference to the above space-group names.
They are only intended as comments.
;
_shelxl_version_number 2014-3

loop_
_space_group_symop_operation_xyz
'x, y, z'
'-x+1/2, -y, z+1/2'
'-x, y+1/2, -z+1/2'
'x+1/2, -y+1/2, -z'

loop_
_atom_site_label
_atom_site_type_symbol
_atom_site_fract_x
_atom_site_fract_y
_atom_site_fract_z
_atom_site_U_iso_or_equiv
_atom_site_adp_type
_atom_site_occupancy
_atom_site_site_symmetry_order
_atom_site_calc_flag
_atom_site_refinement_flags_posn
_atom_site_refinement_flags_adp
O1A O 0.0389(7) 0.4435(6) 0.4402(2) 0.101(3) Uani 1 1 d . U
O2A O 0.1568(6) 0.4618(6) 0.48517(17) 0.102(3) Uani 1 1 d . U
O3A O 0.3957(6) 0.4656(5) 0.40919(18) 0.083(2) Uani 1 1 d . U
O4A O 0.4582(16) 0.3816(10) 0.5378(5) 0.175(3) Uani 1 1 d D U
O5A O 0.6011(14) 0.3251(8) 0.5220(4) 0.151(2) Uani 1 1 d D U
N1A N 0.1776(8) 0.5096(6) 0.4331(2) 0.094(3) Uani 1 1 d . U
H1A H 0.1481 0.5188 0.4127 0.112 Uiso 1 1 calc R U
N2A N 0.4253(8) 0.4692(6) 0.4665(2) 0.081(3) Uani 1 1 d . U
H2A H 0.4034 0.4855 0.4864 0.097 Uiso 1 1 calc R U
N3A N 0.5122(8) 0.4277(6) 0.4666(3) 0.087(2) Uani 1 1 d . U
C1A C -0.0317(14) 0.4017(9) 0.4599(4) 0.110(2) Uani 1 1 d . U
C2A C -0.0866(19) 0.4293(13) 0.4890(6) 0.148(3) Uani 1 1 d . U
H2AA H -0.1075 0.3966 0.5057 0.222 Uiso 1 1 calc R U
H2AB H -0.1527 0.4512 0.4808 0.222 Uiso 1 1 calc R U
H2AC H -0.0373 0.4593 0.5005 0.222 Uiso 1 1 calc R U
C3A C 0.0336(16) 0.3453(10) 0.4705(5) 0.129(2) Uani 1 1 d . U
H3AA H -0.0159 0.3135 0.4802 0.193 Uiso 1 1 calc R U
H3AB H 0.0878 0.3573 0.4883 0.193 Uiso 1 1 calc R U
H3AC H 0.0717 0.3282 0.4500 0.193 Uiso 1 1 calc R U
C4A C -0.1189(18) 0.3831(11) 0.4335(6) 0.135(3) Uani 1 1 d . U
H4AA H -0.1650 0.3499 0.4434 0.203 Uiso 1 1 calc R U
H4AB H -0.0834 0.3678 0.4121 0.203 Uiso 1 1 calc R U
H4AC H -0.1647 0.4195 0.4279 0.203 Uiso 1 1 calc R U
C5A C 0.1247(8) 0.4711(8) 0.4547(2) 0.091(4) Uani 1 1 d . U
C6A C 0.2824(11) 0.5366(6) 0.4424(2) 0.081(3) Uani 1 1 d . U
H6A H 0.2793 0.5499 0.4675 0.097 Uiso 1 1 calc R U
C7A C 0.3050(18) 0.5915(7) 0.4210(3) 0.109(4) Uani 1 1 d . U
H7A1 H 0.3124 0.5771 0.3965 0.131 Uiso 1 1 calc R U
H7A2 H 0.2392 0.6187 0.4220 0.131 Uiso 1 1 calc R U
C8A C 0.394(2) 0.6281(12) 0.4283(5) 0.142(6) Uani 1 1 d . U
H8A H 0.4599 0.5999 0.4273 0.170 Uiso 1 1 calc R U
C9A C 0.3949(17) 0.6584(10) 0.4651(4) 0.121(3) Uani 1 1 d . U
H9AA H 0.4492 0.6924 0.4656 0.181 Uiso 1 1 calc R U
H9AB H 0.4143 0.6268 0.4826 0.181 Uiso 1 1 calc R U
H9AC H 0.3218 0.6754 0.4703 0.181 Uiso 1 1 calc R U
C10A C 0.4124(18) 0.6783(11) 0.4005(4) 0.131(3) Uani 1 1 d . U
H10A H 0.4839 0.6983 0.4043 0.197 Uiso 1 1 calc R U
H10B H 0.3540 0.7098 0.4021 0.197 Uiso 1 1 calc R U
H10C H 0.4111 0.6590 0.3772 0.197 Uiso 1 1 calc R U
C11A C 0.3758(8) 0.4847(6) 0.4385(2) 0.069(2) Uani 1 1 d . U
C12A C 0.6081(11) 0.4574(9) 0.4835(4) 0.103(3) Uani 1 1 d . U
H12A H 0.6709 0.4279 0.4828 0.123 Uiso 1 1 calc R U
H12B H 0.5906 0.4656 0.5084 0.123 Uiso 1 1 calc R U
C13A C 0.6413(9) 0.5177(8) 0.4663(3) 0.094(3) Uani 1 1 d . U
C14A C 0.6527(10) 0.5221(9) 0.4323(3) 0.104(4) Uani 1 1 d . U
H14A H 0.6399 0.4869 0.4176 0.124 Uiso 1 1 calc R U
C15A C 0.6841(14) 0.5795(13) 0.4179(5) 0.140(6) Uani 1 1 d . U
H15A H 0.6858 0.5848 0.3932 0.168 Uiso 1 1 calc R U
C16A C 0.713(2) 0.6301(14) 0.4403(6) 0.165(8) Uani 1 1 d . U
H16A H 0.7433 0.6678 0.4311 0.198 Uiso 1 1 calc R U
C17A C 0.697(2) 0.6224(14) 0.4770(6) 0.175(9) Uani 1 1 d . U
H17A H 0.7098 0.6562 0.4927 0.210 Uiso 1 1 calc R U
C18A C 0.6619(17) 0.5665(12) 0.4894(5) 0.138(6) Uani 1 1 d . U
H18A H 0.6516 0.5606 0.5138 0.165 Uiso 1 1 calc R U
C19A C 0.4903(14) 0.3656(10) 0.4782(5) 0.117(4) Uani 1 1 d D U
H19A H 0.5428 0.3383 0.4651 0.140 Uiso 1 1 calc R U
C20A C 0.3809(17) 0.3419(11) 0.4697(6) 0.135(3) Uani 1 1 d D U
H20F H 0.3803 0.2961 0.4719 0.202 Uiso 1 1 calc R U
H20G H 0.3618 0.3537 0.4457 0.202 Uiso 1 1 calc R U
H20H H 0.3270 0.3599 0.4860 0.202 Uiso 1 1 calc R U
C21A C 0.515(2) 0.3530(13) 0.5194(7) 0.152(6) Uani 1 1 d D U
C22A C 0.618(2) 0.3063(13) 0.5593(6) 0.157(3) Uani 1 1 d D U
H22A H 0.5778 0.3349 0.5747 0.235 Uiso 1 1 calc R U
H22B H 0.6970 0.3084 0.5649 0.235 Uiso 1 1 calc R U
H22C H 0.5919 0.2635 0.5628 0.235 Uiso 1 1 calc R U
O1B O 0.0499(6) 0.5696(5) 0.3160(2) 0.088(2) Uani 1 1 d . U
O2B O 0.1461(6) 0.5200(5) 0.35878(17) 0.085(2) Uani 1 1 d . U
O3B O 0.2928(7) 0.4197(4) 0.28368(16) 0.080(2) Uani 1 1 d . U
O4B O 0.1839(16) 0.2207(10) 0.3683(5) 0.175(3) Uani 1 1 d . U
O5B O 0.2713(14) 0.2263(9) 0.3171(4) 0.151(2) Uani 1 1 d . U
N1B N 0.2206(7) 0.5440(5) 0.3066(2) 0.070(2) Uani 1 1 d . U
H1B H 0.2114 0.5631 0.2863 0.085 Uiso 1 1 calc R U
N2B N 0.3354(8) 0.4129(5) 0.34093(19) 0.076(2) Uani 1 1 d . U
H2B H 0.3469 0.4336 0.3605 0.091 Uiso 1 1 calc R U
N3B N 0.3372(9) 0.3468(6) 0.3421(2) 0.083(2) Uani 1 1 d . U
C1B C -0.0515(14) 0.5772(9) 0.3363(4) 0.110(2) Uani 1 1 d . U
C2B C -0.0321(19) 0.6104(13) 0.3723(6) 0.148(3) Uani 1 1 d . U
H2BA H -0.0866 0.5956 0.3893 0.222 Uiso 1 1 calc R U
H2BB H -0.0396 0.6558 0.3694 0.222 Uiso 1 1 calc R U
H2BC H 0.0420 0.6007 0.3809 0.222 Uiso 1 1 calc R U
C3B C -0.0958(16) 0.5083(10) 0.3453(5) 0.129(2) Uani 1 1 d . U
H3BA H -0.1761 0.5093 0.3474 0.193 Uiso 1 1 calc R U
H3BB H -0.0635 0.4941 0.3674 0.193 Uiso 1 1 calc R U
H3BC H -0.0748 0.4794 0.3265 0.193 Uiso 1 1 calc R U
C4B C -0.1210(18) 0.6127(11) 0.3144(6) 0.135(3) Uani 1 1 d . U
H4BA H -0.1882 0.6237 0.3271 0.203 Uiso 1 1 calc R U
H4BB H -0.1401 0.5880 0.2936 0.203 Uiso 1 1 calc R U
H4BC H -0.0829 0.6510 0.3071 0.203 Uiso 1 1 calc R U
C5B C 0.1397(9) 0.5417(7) 0.3304(3) 0.076(3) Uani 1 1 d . U
C6B C 0.3264(8) 0.5130(6) 0.3155(2) 0.069(2) Uani 1 1 d . U
H6B H 0.3450 0.5226 0.3405 0.082 Uiso 1 1 calc R U
C7B C 0.4156(9) 0.5418(7) 0.2916(2) 0.074(3) Uani 1 1 d . U
H7BA H 0.3947 0.5349 0.2668 0.089 Uiso 1 1 calc R U
H7BB H 0.4184 0.5876 0.2956 0.089 Uiso 1 1 calc R U
C8B C 0.5295(9) 0.5143(8) 0.2978(3) 0.086(3) Uani 1 1 d . U
H8B H 0.5271 0.4678 0.2947 0.103 Uiso 1 1 calc R U
C9B C 0.6102(17) 0.5443(10) 0.2694(4) 0.121(3) Uani 1 1 d . U
H9BA H 0.6828 0.5246 0.2713 0.181 Uiso 1 1 calc R U
H9BB H 0.6171 0.5894 0.2737 0.181 Uiso 1 1 calc R U
H9BC H 0.5804 0.5374 0.2459 0.181 Uiso 1 1 calc R U
C10B C 0.5724(17) 0.5303(12) 0.3348(4) 0.131(3) Uani 1 1 d . U
H10D H 0.6474 0.5143 0.3375 0.197 Uiso 1 1 calc R U
H10E H 0.5246 0.5109 0.3524 0.197 Uiso 1 1 calc R U
H10F H 0.5723 0.5759 0.3380 0.197 Uiso 1 1 calc R U
C11B C 0.3171(8) 0.4462(6) 0.3114(2) 0.066(2) Uani 1 1 d . U
C12B C 0.4200(14) 0.3255(10) 0.3636(4) 0.112(5) Uani 1 1 d . U
H12C H 0.4138 0.2795 0.3665 0.135 Uiso 1 1 calc R U
H12D H 0.4136 0.3452 0.3869 0.135 Uiso 1 1 calc R U
C13B C 0.5291(14) 0.3416(10) 0.3475(5) 0.115(5) Uani 1 1 d . U
C14B C 0.5997(19) 0.3616(9) 0.3666(5) 0.120(5) Uani 1 1 d . U
H14B H 0.5796 0.3687 0.3904 0.144 Uiso 1 1 calc R U
C15B C 0.7093(16) 0.3756(8) 0.3572(6) 0.122(5) Uani 1 1 d . U
H15B H 0.7623 0.3897 0.3737 0.146 Uiso 1 1 calc R U
C16B C 0.7364(14) 0.3660(10) 0.3175(6) 0.132(6) Uani 1 1 d . U
H16B H 0.8050 0.3747 0.3066 0.158 Uiso 1 1 calc R U
C17B C 0.6407(14) 0.3420(10) 0.3002(4) 0.122(5) Uani 1 1 d . U
H17B H 0.6454 0.3319 0.2760 0.147 Uiso 1 1 calc R U
C18B C 0.5502(13) 0.3336(10) 0.3159(5) 0.120(5) Uani 1 1 d . U
H18B H 0.4909 0.3194 0.3017 0.144 Uiso 1 1 calc R U
C19B C 0.2280(14) 0.3210(11) 0.3455(4) 0.117(4) Uani 1 1 d . U
H19B H 0.1822 0.3340 0.3250 0.140 Uiso 1 1 calc R U
C20B C 0.1723(18) 0.3441(11) 0.3804(5) 0.135(3) Uani 1 1 d . U
H20I H 0.1894 0.3147 0.3994 0.202 Uiso 1 1 calc R U
H20J H 0.0924 0.3462 0.3772 0.202 Uiso 1 1 calc R U
H20K H 0.2003 0.3858 0.3865 0.202 Uiso 1 1 calc R U
C21B C 0.2289(18) 0.2544(11) 0.3481(5) 0.131(5) Uani 1 1 d . U
C22B C 0.276(2) 0.1639(13) 0.3131(7) 0.157(3) Uani 1 1 d . U
H22D H 0.3082 0.1540 0.2902 0.235 Uiso 1 1 calc R U
H22E H 0.2016 0.1464 0.3144 0.235 Uiso 1 1 calc R U
H22F H 0.3216 0.1458 0.3317 0.235 Uiso 1 1 calc R U
O1C O 0.1753(10) 0.6238(4) 0.1870(2) 0.097(3) Uani 1 1 d . U
O2C O 0.2056(8) 0.5575(4) 0.23296(18) 0.092(3) Uani 1 1 d . U
O3C O 0.2013(8) 0.4198(4) 0.15499(15) 0.081(2) Uani 1 1 d . U
O4C O -0.1666(16) 0.3404(10) 0.2223(5) 0.175(3) Uani 1 1 d . U
O5C O -0.0543(14) 0.2993(8) 0.1863(4) 0.151(2) Uani 1 1 d . U
N1C N 0.2808(9) 0.5413(5) 0.18104(19) 0.077(2) Uani 1 1 d . U
H1C H 0.2927 0.5573 0.1601 0.093 Uiso 1 1 calc R U
N2C N 0.2108(9) 0.3990(4) 0.21280(19) 0.070(2) Uani 1 1 d . U
H2C H 0.2425 0.4075 0.2330 0.084 Uiso 1 1 calc R U
N3C N 0.1264(11) 0.3526(5) 0.2112(2) 0.083(2) Uani 1 1 d . U
C1C C 0.1291(14) 0.6742(9) 0.2079(4) 0.110(2) Uani 1 1 d . U
C2C C 0.1981(19) 0.6967(12) 0.2332(6) 0.148(3) Uani 1 1 d . U
H2CA H 0.2070 0.6652 0.2516 0.222 Uiso 1 1 calc R U
H2CB H 0.1671 0.7350 0.2432 0.222 Uiso 1 1 calc R U
H2CC H 0.2700 0.7060 0.2227 0.222 Uiso 1 1 calc R U
C3C C 0.0408(16) 0.6523(11) 0.2240(5) 0.129(2) Uani 1 1 d . U
H3CA H 0.0025 0.6868 0.2358 0.193 Uiso 1 1 calc R U
H3CB H 0.0631 0.6210 0.2414 0.193 Uiso 1 1 calc R U
H3CC H -0.0084 0.6329 0.2068 0.193 Uiso 1 1 calc R U
C4C C 0.0983(19) 0.7205(10) 0.1778(6) 0.135(3) Uani 1 1 d . U
H4CA H 0.1067 0.7637 0.1860 0.203 Uiso 1 1 calc R U
H4CB H 0.0218 0.7134 0.1707 0.203 Uiso 1 1 calc R U
H4CC H 0.1470 0.7134 0.1577 0.203 Uiso 1 1 calc R U
C5C C 0.2188(12) 0.5722(6) 0.2032(3) 0.081(3) Uani 1 1 d . U
C6C C 0.3307(9) 0.4809(6) 0.1900(2) 0.070(2) Uani 1 1 d . U
H6C H 0.3521 0.4814 0.2153 0.085 Uiso 1 1 calc R U
C7C C 0.4284(11) 0.4689(7) 0.1688(3) 0.086(3) Uani 1 1 d . U
H7CA H 0.4825 0.5025 0.1735 0.104 Uiso 1 1 calc R U
H7CB H 0.4075 0.4718 0.1438 0.104 Uiso 1 1 calc R U
C8C C 0.4850(15) 0.4057(8) 0.1747(3) 0.098(4) Uani 1 1 d . U
H8C H 0.4287 0.3721 0.1712 0.117 Uiso 1 1 calc R U
C9C C 0.5283(17) 0.4002(10) 0.2133(4) 0.121(3) Uani 1 1 d . U
H9CF H 0.4855 0.3685 0.2259 0.181 Uiso 1 1 calc R U
H9CG H 0.5205 0.4407 0.2251 0.181 Uiso 1 1 calc R U
H9CH H 0.6060 0.3880 0.2131 0.181 Uiso 1 1 calc R U
C10C C 0.5811(17) 0.3924(12) 0.1494(4) 0.131(3) Uani 1 1 d . U
H10G H 0.6070 0.3494 0.1528 0.197 Uiso 1 1 calc R U
H10H H 0.6413 0.4217 0.1542 0.197 Uiso 1 1 calc R U
H10I H 0.5560 0.3977 0.1252 0.197 Uiso 1 1 calc R U
C11C C 0.2418(10) 0.4295(5) 0.1842(2) 0.070(2) Uani 1 1 d . U
C12C C 0.1646(14) 0.2984(6) 0.2311(3) 0.091(3) Uani 1 1 d . U
H12E H 0.1056 0.2665 0.2317 0.110 Uiso 1 1 calc R U
H12F H 0.1798 0.3114 0.2555 0.110 Uiso 1 1 calc R U
C13C C 0.2666(15) 0.2697(7) 0.2158(3) 0.099(4) Uani 1 1 d . U
C14C C 0.2726(14) 0.2597(6) 0.1809(3) 0.091(4) Uani 1 1 d . U
H14C H 0.2133 0.2716 0.1661 0.109 Uiso 1 1 calc R U
C15C C 0.3657(17) 0.2320(8) 0.1667(4) 0.108(5) Uani 1 1 d . U
H15D H 0.3678 0.2233 0.1423 0.130 Uiso 1 1 calc R U
C16C C 0.455(2) 0.2168(9) 0.1871(4) 0.134(7) Uani 1 1 d . U
H16D H 0.5196 0.2001 0.1767 0.161 Uiso 1 1 calc R U
C17C C 0.450(2) 0.2254(13) 0.2201(5) 0.162(9) Uani 1 1 d . U
H17C H 0.5103 0.2126 0.2342 0.194 Uiso 1 1 calc R U
C18C C 0.3585(18) 0.2531(11) 0.2367(4) 0.136(7) Uani 1 1 d . U
H18C H 0.3586 0.2606 0.2612 0.164 Uiso 1 1 calc R U
C19C C 0.0207(13) 0.3797(7) 0.2212(3) 0.093(3) Uani 1 1 d . U
H19C H 0.0130 0.4191 0.2073 0.111 Uiso 1 1 calc R U
C20C C 0.0126(18) 0.3991(11) 0.2600(5) 0.135(3) Uani 1 1 d . U
H20L H 0.0684 0.4309 0.2651 0.202 Uiso 1 1 calc R U
H20M H 0.0249 0.3624 0.2749 0.202 Uiso 1 1 calc R U
H20N H -0.0607 0.4163 0.2646 0.202 Uiso 1 1 calc R U
C21C C -0.0742(15) 0.3406(8) 0.2119(4) 0.101(3) Uani 1 1 d . U
C22C C -0.146(2) 0.2589(13) 0.1741(6) 0.157(3) Uani 1 1 d . U
H22G H -0.1249 0.2387 0.1520 0.235 Uiso 1 1 calc R U
H22H H -0.2115 0.2846 0.1705 0.235 Uiso 1 1 calc R U
H22I H -0.1611 0.2268 0.1918 0.235 Uiso 1 1 calc R U
O1D O 0.1494(16) 0.3793(5) 0.5677(2) 0.155(5) Uani 1 1 d D U
O2D O 0.2373(10) 0.4326(4) 0.60912(18) 0.096(3) Uani 1 1 d . U
O3D O 0.4058(8) 0.5253(7) 0.5337(2) 0.125(4) Uani 1 1 d . U
O4D O 0.7372(16) 0.5002(10) 0.5738(5) 0.175(3) Uani 1 1 d . U
O5D O 0.7673(14) 0.4547(8) 0.6230(4) 0.151(2) Uani 1 1 d D U
N1D N 0.1869(8) 0.4803(5) 0.5586(2) 0.078(2) Uani 1 1 d . U
H1D H 0.1485 0.4774 0.5391 0.093 Uiso 1 1 calc R U
N2D N 0.4215(8) 0.5391(6) 0.5922(2) 0.083(3) Uani 1 1 d . U
H2D H 0.3859 0.5435 0.6122 0.099 Uiso 1 1 calc R U
N3D N 0.5383(9) 0.5409(6) 0.5933(3) 0.091(3) Uani 1 1 d . U
C1D C 0.1825(14) 0.3172(7) 0.5862(4) 0.110(2) Uani 1 1 d D U
C2D C 0.2975(18) 0.2980(13) 0.5947(6) 0.148(3) Uani 1 1 d . U
H2DA H 0.2963 0.2578 0.6071 0.222 Uiso 1 1 calc R U
H2DB H 0.3317 0.3298 0.6096 0.222 Uiso 1 1 calc R U
H2DC H 0.3398 0.2936 0.5730 0.222 Uiso 1 1 calc R U
C3D C 0.1116(16) 0.3175(11) 0.6237(5) 0.129(2) Uani 1 1 d . U
H3DA H 0.0969 0.2743 0.6310 0.193 Uiso 1 1 calc R U
H3DB H 0.0418 0.3396 0.6203 0.193 Uiso 1 1 calc R U
H3DC H 0.1546 0.3388 0.6419 0.193 Uiso 1 1 calc R U
C4D C 0.1411(18) 0.2625(9) 0.5655(5) 0.135(3) Uani 1 1 d D U
H4DA H 0.1901 0.2550 0.5455 0.203 Uiso 1 1 calc R U
H4DB H 0.0667 0.2716 0.5569 0.203 Uiso 1 1 calc R U
H4DC H 0.1393 0.2253 0.5804 0.203 Uiso 1 1 calc R U
C5D C 0.1945(16) 0.4298(7) 0.5809(3) 0.104(4) Uani 1 1 d . U
C6D C 0.2414(9) 0.5372(6) 0.5672(2) 0.070(2) Uani 1 1 d . U
H6D H 0.2245 0.5472 0.5922 0.085 Uiso 1 1 calc R U
C7D C 0.1938(16) 0.5879(8) 0.5449(3) 0.106(4) Uani 1 1 d . U
H7D1 H 0.2544 0.6178 0.5403 0.127 Uiso 1 1 calc R U
H7D2 H 0.1759 0.5682 0.5221 0.127 Uiso 1 1 calc R U
C8D C 0.105(2) 0.6232(11) 0.5539(4) 0.149(8) Uani 1 1 d . U
H8D H 0.0463 0.5930 0.5615 0.179 Uiso 1 1 calc R U
C9D C 0.1280(17) 0.6692(10) 0.5876(4) 0.121(3) Uani 1 1 d . U
H9DA H 0.0643 0.6684 0.6033 0.181 Uiso 1 1 calc R U
H9DB H 0.1405 0.7121 0.5794 0.181 Uiso 1 1 calc R U
H9DC H 0.1933 0.6544 0.6002 0.181 Uiso 1 1 calc R U
C10D C 0.0544(17) 0.6614(11) 0.5236(4) 0.131(3) Uani 1 1 d . U
H10J H -0.0166 0.6787 0.5309 0.197 Uiso 1 1 calc R U
H10K H 0.0438 0.6342 0.5032 0.197 Uiso 1 1 calc R U
H10L H 0.1043 0.6957 0.5174 0.197 Uiso 1 1 calc R U
C11D C 0.3626(10) 0.5315(7) 0.5636(3) 0.080(3) Uani 1 1 d . U
C12D C 0.5728(12) 0.5911(8) 0.6149(3) 0.094(3) Uani 1 1 d . U
H12G H 0.6531 0.5888 0.6189 0.112 Uiso 1 1 calc R U
H12H H 0.5351 0.5892 0.6378 0.112 Uiso 1 1 calc R U
C13D C 0.5437(14) 0.6515(8) 0.5961(3) 0.098(4) Uani 1 1 d . U
C14D C 0.612(3) 0.6743(11) 0.5691(6) 0.172(9) Uani 1 1 d . U
H14D H 0.6737 0.6502 0.5616 0.207 Uiso 1 1 calc R U
C15D C 0.589(4) 0.7349(14) 0.5523(7) 0.199(11) Uani 1 1 d . U
H15E H 0.6353 0.7523 0.5347 0.239 Uiso 1 1 calc R U
C16D C 0.502(3) 0.7624(13) 0.5634(6) 0.185(10) Uani 1 1 d . U
H16E H 0.4848 0.8014 0.5527 0.222 Uiso 1 1 calc R U
C17D C 0.425(2) 0.7406(10) 0.5908(4) 0.133(6) Uani 1 1 d . U
H17D H 0.3593 0.7620 0.5966 0.160 Uiso 1 1 calc R U
C18D C 0.4574(14) 0.6871(7) 0.6070(3) 0.096(4) Uani 1 1 d . U
H18D H 0.4175 0.6738 0.6270 0.115 Uiso 1 1 calc R U
C19D C 0.5865(16) 0.4840(10) 0.6048(5) 0.125(5) Uani 1 1 d . U
H19D H 0.5545 0.4535 0.5877 0.150 Uiso 1 1 calc R U
C20D C 0.5436(17) 0.4550(11) 0.6423(5) 0.135(3) Uani 1 1 d . U
H20O H 0.5762 0.4135 0.6458 0.202 Uiso 1 1 calc R U
H20P H 0.4632 0.4513 0.6419 0.202 Uiso 1 1 calc R U
H20Q H 0.5658 0.4828 0.6614 0.202 Uiso 1 1 calc R U
C21D C 0.695(2) 0.4737(14) 0.6006(7) 0.155(7) Uani 1 1 d . U
C22D C 0.869(2) 0.4302(13) 0.5946(6) 0.157(3) Uani 1 1 d D U
H22J H 0.8477 0.3903 0.5838 0.235 Uiso 1 1 calc R U
H22K H 0.9381 0.4245 0.6075 0.235 Uiso 1 1 calc R U
H22L H 0.8798 0.4618 0.5763 0.235 Uiso 1 1 calc R U

loop_
_atom_site_aniso_label
_atom_site_aniso_U_11
_atom_site_aniso_U_22
_atom_site_aniso_U_33
_atom_site_aniso_U_23
_atom_site_aniso_U_13
_atom_site_aniso_U_12
O1A 0.062(4) 0.192(8) 0.048(4) -0.004(5) -0.008(3) 0.018(4)
O2A 0.067(4) 0.210(10) 0.028(3) -0.004(4) 0.003(3) -0.005(5)
O3A 0.069(4) 0.137(7) 0.043(3) -0.035(4) 0.001(3) 0.008(4)
O4A 0.151(6) 0.228(8) 0.146(6) 0.011(6) 0.029(5) 0.008(6)
O5A 0.151(5) 0.189(6) 0.114(4) -0.014(4) -0.011(4) 0.020(5)
N1A 0.076(5) 0.165(9) 0.040(4) -0.002(5) -0.002(4) 0.033(5)
N2A 0.071(5) 0.134(8) 0.037(4) 0.001(4) 0.010(3) 0.013(5)
N3A 0.064(5) 0.140(7) 0.059(5) -0.020(5) 0.014(4) 0.017(4)
C1A 0.104(4) 0.140(5) 0.087(4) 0.005(4) 0.003(3) 0.015(4)
C2A 0.120(5) 0.205(9) 0.119(6) -0.036(6) 0.013(4) 0.004(6)
C3A 0.109(5) 0.166(6) 0.111(5) 0.023(5) 0.001(4) 0.002(5)
C4A 0.127(6) 0.152(6) 0.127(6) 0.020(5) -0.012(5) 0.018(5)
C5A 0.054(5) 0.188(12) 0.031(4) -0.003(6) 0.007(4) 0.023(5)
C6A 0.100(7) 0.114(7) 0.028(4) -0.014(4) 0.013(4) 0.018(5)
C7A 0.179(13) 0.109(8) 0.038(5) -0.010(5) 0.002(7) 0.032(7)
C8A 0.168(16) 0.167(15) 0.089(9) 0.008(9) 0.031(11) -0.015(11)
C9A 0.130(6) 0.159(7) 0.073(4) -0.006(4) 0.015(4) 0.018(5)
C10A 0.122(6) 0.194(9) 0.078(4) 0.012(5) 0.010(4) 0.041(6)
C11A 0.060(5) 0.107(7) 0.040(4) -0.004(5) 0.004(4) -0.002(5)
C12A 0.076(7) 0.163(10) 0.068(7) -0.027(7) -0.015(6) 0.026(7)
C13A 0.054(5) 0.152(9) 0.074(6) -0.032(6) -0.010(5) 0.008(6)
C14A 0.059(6) 0.182(12) 0.069(6) -0.044(7) 0.011(5) -0.006(7)
C15A 0.090(9) 0.235(17) 0.095(9) -0.036(8) 0.037(8) -0.066(12)
C16A 0.150(15) 0.218(17) 0.127(11) -0.042(11) 0.064(13) -0.081(15)
C17A 0.194(19) 0.217(16) 0.115(11) -0.059(12) 0.031(14) -0.103(17)
C18A 0.132(13) 0.200(13) 0.082(9) -0.055(9) 0.028(9) -0.047(13)
C19A 0.101(8) 0.133(9) 0.116(8) -0.024(8) 0.013(8) 0.027(7)
C20A 0.119(6) 0.170(8) 0.115(6) -0.007(5) 0.023(5) 0.010(5)
C21A 0.121(12) 0.188(18) 0.146(11) 0.009(10) -0.010(9) 0.012(11)
C22A 0.153(8) 0.188(9) 0.129(7) -0.002(7) -0.002(6) 0.009(7)
O1B 0.057(4) 0.122(6) 0.084(5) 0.015(5) -0.001(3) 0.020(4)
O2B 0.071(4) 0.150(7) 0.033(3) -0.003(4) 0.009(3) 0.024(5)
O3B 0.089(5) 0.120(6) 0.030(3) -0.014(3) -0.010(3) 0.029(4)
O4B 0.151(6) 0.228(8) 0.146(6) 0.011(6) 0.029(5) 0.008(6)
O5B 0.151(5) 0.189(6) 0.114(4) -0.014(4) -0.011(4) 0.020(5)
N1B 0.059(4) 0.118(7) 0.034(3) -0.003(4) -0.006(3) 0.020(4)
N2B 0.078(5) 0.123(6) 0.027(3) -0.008(4) -0.004(3) 0.013(5)
N3B 0.089(5) 0.119(6) 0.040(4) 0.004(4) -0.003(4) -0.005(5)
C1B 0.104(4) 0.140(5) 0.087(4) 0.005(4) 0.003(3) 0.015(4)
C2B 0.120(5) 0.205(9) 0.119(6) -0.036(6) 0.013(4) 0.004(6)
C3B 0.109(5) 0.166(6) 0.111(5) 0.023(5) 0.001(4) 0.002(5)
C4B 0.127(6) 0.152(6) 0.127(6) 0.020(5) -0.012(5) 0.018(5)
C5B 0.064(5) 0.115(9) 0.048(5) -0.002(5) -0.005(4) 0.009(5)
C6B 0.058(5) 0.122(6) 0.026(4) -0.007(4) -0.001(3) 0.023(5)
C7B 0.068(5) 0.116(8) 0.039(4) -0.006(5) 0.007(4) 0.011(5)
C8B 0.062(5) 0.127(10) 0.069(6) -0.010(6) 0.012(5) 0.026(6)
C9B 0.130(6) 0.159(7) 0.073(4) -0.006(4) 0.015(4) 0.018(5)
C10B 0.122(6) 0.194(9) 0.078(4) 0.012(5) 0.010(4) 0.041(6)
C11B 0.053(5) 0.112(6) 0.034(4) -0.001(4) -0.001(3) 0.014(5)
C12B 0.114(7) 0.159(13) 0.064(7) 0.026(8) 0.011(6) 0.022(9)
C13B 0.085(7) 0.153(14) 0.106(9) 0.027(10) 0.005(7) 0.023(8)
C14B 0.151(11) 0.111(11) 0.098(9) 0.020(8) 0.003(8) 0.000(10)
C15B 0.119(9) 0.109(10) 0.137(10) 0.017(9) -0.065(9) 0.004(9)
C16B 0.085(8) 0.155(14) 0.156(12) 0.075(12) 0.001(8) 0.007(8)
C17B 0.105(9) 0.190(16) 0.072(8) 0.009(9) 0.007(6) 0.030(10)
C18B 0.073(7) 0.186(16) 0.100(8) 0.017(10) -0.009(6) 0.028(8)
C19B 0.102(8) 0.178(9) 0.070(8) -0.013(8) -0.012(7) -0.022(9)
C20B 0.119(6) 0.170(8) 0.115(6) -0.007(5) 0.023(5) 0.010(5)
C21B 0.128(12) 0.174(10) 0.092(10) -0.010(8) 0.019(9) -0.052(10)
C22B 0.153(8) 0.188(9) 0.129(7) -0.002(7) -0.002(6) 0.009(7)
O1C 0.151(8) 0.091(5) 0.049(4) 0.009(3) -0.016(4) 0.018(5)
O2C 0.119(6) 0.122(7) 0.034(3) 0.012(4) 0.000(4) 0.041(5)
O3C 0.120(6) 0.103(5) 0.022(3) 0.008(3) -0.014(3) -0.008(5)
O4C 0.151(6) 0.228(8) 0.146(6) 0.011(6) 0.029(5) 0.008(6)
O5C 0.151(5) 0.189(6) 0.114(4) -0.014(4) -0.011(4) 0.020(5)
N1C 0.109(7) 0.095(5) 0.028(3) 0.006(4) -0.006(4) 0.012(5)
N2C 0.098(6) 0.084(5) 0.028(3) 0.000(3) -0.005(4) 0.015(4)
N3C 0.126(7) 0.087(6) 0.036(4) 0.008(4) 0.005(4) 0.012(5)
C1C 0.104(4) 0.140(5) 0.087(4) 0.005(4) 0.003(3) 0.015(4)
C2C 0.120(5) 0.205(9) 0.119(6) -0.036(6) 0.013(4) 0.004(6)
C3C 0.109(5) 0.166(6) 0.111(5) 0.023(5) 0.001(4) 0.002(5)
C4C 0.127(6) 0.152(6) 0.127(6) 0.020(5) -0.012(5) 0.018(5)
C5C 0.104(8) 0.105(8) 0.035(5) -0.009(4) -0.015(5) 0.026(6)
C6C 0.085(6) 0.104(7) 0.023(4) -0.007(4) -0.009(4) 0.008(5)
C7C 0.097(7) 0.126(9) 0.036(5) -0.005(5) 0.001(5) 0.008(6)
C8C 0.128(10) 0.114(9) 0.051(6) -0.003(6) 0.016(6) 0.022(8)
C9C 0.130(6) 0.159(7) 0.073(4) -0.006(4) 0.015(4) 0.018(5)
C10C 0.122(6) 0.194(9) 0.078(4) 0.012(5) 0.010(4) 0.041(6)
C11C 0.095(6) 0.085(6) 0.029(4) 0.001(4) -0.002(4) 0.023(5)
C12C 0.140(10) 0.097(7) 0.037(5) 0.015(5) 0.003(6) 0.020(7)
C13C 0.149(10) 0.096(8) 0.051(5) 0.020(5) -0.012(6) 0.033(8)
C14C 0.140(10) 0.084(7) 0.050(5) 0.010(5) -0.005(6) 0.022(7)
C15C 0.156(12) 0.103(9) 0.066(7) 0.003(7) -0.004(7) 0.032(9)
C16C 0.182(14) 0.147(13) 0.074(7) 0.007(9) 0.004(9) 0.084(13)
C17C 0.187(16) 0.22(2) 0.077(8) -0.007(12) -0.018(10) 0.096(16)
C18C 0.146(13) 0.200(18) 0.063(7) 0.003(9) -0.006(7) 0.057(13)
C19C 0.121(7) 0.105(8) 0.052(5) 0.030(5) 0.014(6) 0.027(6)
C20C 0.119(6) 0.170(8) 0.115(6) -0.007(5) 0.023(5) 0.010(5)
C21C 0.127(8) 0.108(9) 0.069(7) 0.027(5) 0.027(7) 0.029(7)
C22C 0.153(8) 0.188(9) 0.129(7) -0.002(7) -0.002(6) 0.009(7)
O1D 0.287(15) 0.139(7) 0.040(4) -0.001(4) -0.025(7) -0.073(8)
O2D 0.157(8) 0.100(6) 0.032(3) -0.009(3) 0.007(4) 0.013(6)
O3D 0.096(6) 0.234(13) 0.045(4) -0.060(6) 0.019(4) 0.007(7)
O4D 0.151(6) 0.228(8) 0.146(6) 0.011(6) 0.029(5) 0.008(6)
O5D 0.151(5) 0.189(6) 0.114(4) -0.014(4) -0.011(4) 0.020(5)
N1D 0.082(5) 0.123(6) 0.027(3) -0.002(4) 0.006(3) 0.002(5)
N2D 0.081(5) 0.128(8) 0.040(4) -0.014(4) 0.013(4) 0.015(5)
N3D 0.093(6) 0.115(7) 0.065(5) -0.030(5) 0.015(5) -0.001(5)
C1D 0.104(4) 0.140(5) 0.087(4) 0.005(4) 0.003(3) 0.015(4)
C2D 0.120(5) 0.205(9) 0.119(6) -0.036(6) 0.013(4) 0.004(6)
C3D 0.109(5) 0.166(6) 0.111(5) 0.023(5) 0.001(4) 0.002(5)
C4D 0.127(6) 0.152(6) 0.127(6) 0.020(5) -0.012(5) 0.018(5)
C5D 0.169(13) 0.113(7) 0.029(5) -0.011(5) 0.019(6) -0.027(9)
C6D 0.084(5) 0.094(6) 0.033(4) 0.002(4) 0.012(4) 0.014(5)
C7D 0.166(12) 0.128(9) 0.023(4) 0.003(5) 0.001(6) 0.036(8)
C8D 0.22(2) 0.165(15) 0.059(7) -0.007(8) -0.007(10) 0.090(14)
C9D 0.130(6) 0.159(7) 0.073(4) -0.006(4) 0.015(4) 0.018(5)
C10D 0.122(6) 0.194(9) 0.078(4) 0.012(5) 0.010(4) 0.041(6)
C11D 0.086(6) 0.110(8) 0.044(5) -0.011(5) 0.018(4) -0.004(6)
C12D 0.089(7) 0.136(8) 0.056(6) -0.019(5) -0.003(6) 0.017(7)
C13D 0.131(10) 0.115(8) 0.048(6) -0.026(5) 0.001(6) -0.002(7)
C14D 0.26(2) 0.144(14) 0.111(13) 0.000(9) 0.094(15) 0.035(14)
C15D 0.29(3) 0.180(18) 0.122(16) 0.039(13) 0.088(18) 0.054(19)
C16D 0.28(3) 0.160(17) 0.111(14) 0.058(13) 0.057(15) 0.048(16)
C17D 0.197(17) 0.133(12) 0.069(8) 0.015(8) 0.005(10) 0.024(11)
C18D 0.117(10) 0.108(9) 0.063(7) 0.003(6) 0.004(7) 0.010(7)
C19D 0.117(8) 0.134(10) 0.124(11) -0.008(9) 0.020(8) 0.039(9)
C20D 0.119(6) 0.170(8) 0.115(6) -0.007(5) 0.023(5) 0.010(5)
C21D 0.124(10) 0.208(19) 0.132(14) 0.010(13) 0.005(9) 0.020(12)
C22D 0.153(8) 0.188(9) 0.129(7) -0.002(7) -0.002(6) 0.009(7)

loop_
_atom_type_symbol
_atom_type_description
_atom_type_scat_dispersion_real
_atom_type_scat_dispersion_imag
_atom_type_scat_source
C C 0.0181 0.0091 'International Tables Vol C Tables 4.2.6.8 and 6.1.1.4'
H H 0.0000 0.0000 'International Tables Vol C Tables 4.2.6.8 and 6.1.1.4'
N N 0.0311 0.0180 'International Tables Vol C Tables 4.2.6.8 and 6.1.1.4'
O O 0.0492 0.0322 'International Tables Vol C Tables 4.2.6.8 and 6.1.1.4'

loop_
_geom_angle_atom_site_label_1
_geom_angle_atom_site_label_2
_geom_angle_atom_site_label_3
_geom_angle
C5A O1A C1A 121.8(10)
C21A O5A C22A 110(2)
C5A N1A C6A 121.3(9)
C5A N1A H1A 119.4
C6A N1A H1A 119.4
C11A N2A N3A 122.3(9)
C11A N2A H2A 118.9
N3A N2A H2A 118.9
N2A N3A C19A 117.2(11)
N2A N3A C12A 109.4(11)
C19A N3A C12A 114.3(13)
C2A C1A O1A 115.3(18)
C2A C1A C4A 107.4(17)
O1A C1A C4A 103.4(14)
C2A C1A C3A 111.7(17)
O1A C1A C3A 108.7(14)
C4A C1A C3A 109.9(17)
C1A C2A H2AA 109.5
C1A C2A H2AB 109.5
H2AA C2A H2AB 109.5
C1A C2A H2AC 109.4
H2AA C2A H2AC 109.5
H2AB C2A H2AC 109.5
C1A C3A H3AA 109.5
C1A C3A H3AB 109.5
H3AA C3A H3AB 109.5
C1A C3A H3AC 109.4
H3AA C3A H3AC 109.5
H3AB C3A H3AC 109.5
C1A C4A H4AA 109.4
C1A C4A H4AB 109.4
H4AA C4A H4AB 109.5
C1A C4A H4AC 109.6
H4AA C4A H4AC 109.5
H4AB C4A H4AC 109.5
O2A C5A O1A 124.6(13)
O2A C5A N1A 121.9(12)
O1A C5A N1A 113.5(9)
C7A C6A N1A 110.4(12)
C7A C6A C11A 111.8(11)
N1A C6A C11A 109.2(10)
C7A C6A H6A 108.5
N1A C6A H6A 108.5
C11A C6A H6A 108.4
C8A C7A C6A 119.8(16)
C8A C7A H7A1 107.4
C6A C7A H7A1 107.4
C8A C7A H7A2 107.3
C6A C7A H7A2 107.4
H7A1 C7A H7A2 106.9
C7A C8A C10A 112(2)
C7A C8A C9A 115.4(17)
C10A C8A C9A 109.7(19)
C7A C8A H8A 106.3
C10A C8A H8A 106.4
C9A C8A H8A 106.3
C8A C9A H9AA 109.5
C8A C9A H9AB 109.5
H9AA C9A H9AB 109.5
C8A C9A H9AC 109.4
H9AA C9A H9AC 109.5
H9AB C9A H9AC 109.5
C8A C10A H10A 109.5
C8A C10A H10B 109.5
H10A C10A H10B 109.5
C8A C10A H10C 109.4
H10A C10A H10C 109.5
H10B C10A H10C 109.5
O3A C11A N2A 126.3(11)
O3A C11A C6A 117.6(9)
N2A C11A C6A 116.0(9)
N3A C12A C13A 112.8(11)
N3A C12A H12A 109.0
C13A C12A H12A 109.0
N3A C12A H12B 109.0
C13A C12A H12B 109.0
H12A C12A H12B 107.8
C14A C13A C18A 123.9(19)
C14A C13A C12A 121.6(14)
C18A C13A C12A 114.5(14)
C13A C14A C15A 118.7(16)
C13A C14A H14A 120.6
C15A C14A H14A 120.6
C14A C15A C16A 120.0(18)
C14A C15A H15A 120.0
C16A C15A H15A 119.9
C15A C16A C17A 118(2)
C15A C16A H16A 121.2
C17A C16A H16A 121.1
C18A C17A C16A 119(2)
C18A C17A H17A 120.3
C16A C17A H17A 120.3
C17A C18A C13A 119.8(18)
C17A C18A H18A 120.1
C13A C18A H18A 120.1
N3A C19A C20A 115.2(17)
N3A C19A C21A 114.9(17)
C20A C19A C21A 109.0(18)
N3A C19A H19A 105.6
C20A C19A H19A 105.6
C21A C19A H19A 105.6
C19A C20A H20F 109.4
C19A C20A H20G 109.5
H20F C20A H20G 109.5
C19A C20A H20H 109.5
H20F C20A H20H 109.5
H20G C20A H20H 109.5
O4A C21A O5A 136(3)
O4A C21A C19A 113(2)
O5A C21A C19A 109(2)
O5A C22A H22A 109.5
O5A C22A H22B 109.4
H22A C22A H22B 109.5
O5A C22A H22C 109.6
H22A C22A H22C 109.5
H22B C22A H22C 109.5
C5B O1B C1B 120.5(10)
C22B O5B C21B 122(2)
C5B N1B C6B 117.5(8)
C5B N1B H1B 121.2
C6B N1B H1B 121.2
C11B N2B N3B 123.7(9)
C11B N2B H2B 118.2
N3B N2B H2B 118.1
C12B N3B N2B 111.2(12)
C12B N3B C19B 119.5(13)
N2B N3B C19B 111.7(13)
C4B C1B O1B 104.4(14)
C4B C1B C2B 111.6(18)
O1B C1B C2B 112.8(15)
C4B C1B C3B 114.8(17)
O1B C1B C3B 107.2(14)
C2B C1B C3B 106.2(16)
C1B C2B H2BA 109.5
C1B C2B H2BB 109.4
H2BA C2B H2BB 109.5
C1B C2B H2BC 109.5
H2BA C2B H2BC 109.5
H2BB C2B H2BC 109.5
C1B C3B H3BA 109.5
C1B C3B H3BB 109.4
H3BA C3B H3BB 109.5
C1B C3B H3BC 109.5
H3BA C3B H3BC 109.5
H3BB C3B H3BC 109.5
C1B C4B H4BA 109.4
C1B C4B H4BB 109.5
H4BA C4B H4BB 109.5
C1B C4B H4BC 109.5
H4BA C4B H4BC 109.5
H4BB C4B H4BC 109.5
O2B C5B N1B 126.1(10)
O2B C5B O1B 126.7(10)
N1B C5B O1B 107.2(9)
C11B C6B N1B 110.3(9)
C11B C6B C7B 112.7(9)
N1B C6B C7B 107.1(9)
C11B C6B H6B 108.9
N1B C6B H6B 108.9
C7B C6B H6B 108.9
C8B C7B C6B 113.1(10)
C8B C7B H7BA 109.0
C6B C7B H7BA 109.0
C8B C7B H7BB 108.9
C6B C7B H7BB 108.9
H7BA C7B H7BB 107.8
C7B C8B C10B 111.4(11)
C7B C8B C9B 107.4(12)
C10B C8B C9B 108.9(14)
C7B C8B H8B 109.7
C10B C8B H8B 109.8
C9B C8B H8B 109.6
C8B C9B H9BA 109.5
C8B C9B H9BB 109.4
H9BA C9B H9BB 109.5
C8B C9B H9BC 109.5
H9BA C9B H9BC 109.5
H9BB C9B H9BC 109.5
C8B C10B H10D 109.5
C8B C10B H10E 109.4
H10D C10B H10E 109.5
C8B C10B H10F 109.5
H10D C10B H10F 109.5
H10E C10B H10F 109.5
O3B C11B N2B 120.9(11)
O3B C11B C6B 124.4(10)
N2B C11B C6B 114.7(9)
N3B C12B C13B 109.2(12)
N3B C12B H12C 109.8
C13B C12B H12C 109.8
N3B C12B H12D 109.8
C13B C12B H12D 109.8
H12C C12B H12D 108.3
C14B C13B C18B 119.2(19)
C14B C13B C12B 117.7(19)
C18B C13B C12B 123.0(19)
C13B C14B C15B 126(2)
C13B C14B H14B 116.7
C15B C14B H14B 116.8
C14B C15B C16B 114.6(16)
C14B C15B H15B 122.7
C16B C15B H15B 122.7
C17B C16B C15B 108.8(14)
C17B C16B H16B 125.6
C15B C16B H16B 125.6
C18B C17B C16B 122.6(18)
C18B C17B H17B 118.7
C16B C17B H17B 118.7
C13B C18B C17B 128.2(19)
C13B C18B H18B 115.9
C17B C18B H18B 116.0
C21B C19B N3B 112.3(17)
C21B C19B C20B 105.0(16)
N3B C19B C20B 110.7(14)
C21B C19B H19B 109.5
N3B C19B H19B 109.6
C20B C19B H19B 109.6
C19B C20B H20I 109.5
C19B C20B H20J 109.5
H20I C20B H20J 109.5
C19B C20B H20K 109.3
H20I C20B H20K 109.5
H20J C20B H20K 109.5
O4B C21B O5B 117(2)
O4B C21B C19B 130(2)
O5B C21B C19B 111.5(17)
O5B C22B H22D 109.6
O5B C22B H22E 109.4
H22D C22B H22E 109.5
O5B C22B H22F 109.5
H22D C22B H22F 109.5
H22E C22B H22F 109.5
C5C O1C C1C 119.9(9)
C21C O5C C22C 118.5(18)
C5C N1C C6C 122.0(9)
C5C N1C H1C 119.0
C6C N1C H1C 119.0
C11C N2C N3C 120.7(8)
C11C N2C H2C 119.6
N3C N2C H2C 119.6
N2C N3C C19C 110.2(10)
N2C N3C C12C 107.4(11)
C19C N3C C12C 117.4(10)
C2C C1C C3C 107.1(17)
C2C C1C O1C 114.2(16)
C3C C1C O1C 107.9(18)
C2C C1C C4C 116(2)
C3C C1C C4C 111.9(17)
O1C C1C C4C 99.0(13)
C1C C2C C3C 35.8(10)
C1C C2C H2CA 109.2
C3C C2C H2CA 84.7
C1C C2C H2CB 109.4
C3C C2C H2CB 94.9
H2CA C2C H2CB 109.5
C1C C2C H2CC 109.8
C3C C2C H2CC 144.6
H2CA C2C H2CC 109.5
H2CB C2C H2CC 109.5
C1C C3C C2C 37.1(11)
C1C C3C H3CA 109.4
C2C C3C H3CA 91.0
C1C C3C H3CB 109.5
C2C C3C H3CB 86.9
H3CA C3C H3CB 109.5
C1C C3C H3CC 109.5
C2C C3C H3CC 146.5
H3CA C3C H3CC 109.5
H3CB C3C H3CC 109.5
C1C C4C H4CA 109.5
C1C C4C H4CB 109.6
H4CA C4C H4CB 109.5
C1C C4C H4CC 109.4
H4CA C4C H4CC 109.5
H4CB C4C H4CC 109.5
O2C C5C N1C 124.1(11)
O2C C5C O1C 126.2(11)
N1C C5C O1C 109.6(9)
C7C C6C N1C 111.3(10)
C7C C6C C11C 111.3(10)
N1C C6C C11C 107.4(9)
C7C C6C H6C 108.9
N1C C6C H6C 108.9
C11C C6C H6C 109.0
C6C C7C C8C 116.1(11)
C6C C7C H7CA 108.2
C8C C7C H7CA 108.2
C6C C7C H7CB 108.3
C8C C7C H7CB 108.3
H7CA C7C H7CB 107.4
C10C C8C C7C 114.3(13)
C10C C8C C9C 108.7(14)
C7C C8C C9C 110.7(12)
C10C C8C H8C 107.7
C7C C8C H8C 107.6
C9C C8C H8C 107.6
C8C C9C H9CF 109.4
C8C C9C H9CG 109.4
H9CF C9C H9CG 109.5
C8C C9C H9CH 109.5
H9CF C9C H9CH 109.5
H9CG C9C H9CH 109.5
C8C C10C H10G 109.5
C8C C10C H10H 109.5
H10G C10C H10H 109.5
C8C C10C H10I 109.4
H10G C10C H10I 109.5
H10H C10C H10I 109.5
O3C C11C N2C 123.1(12)
O3C C11C C6C 121.6(9)
N2C C11C C6C 115.3(8)
N3C C12C C13C 112.6(10)
N3C C12C H12E 109.2
C13C C12C H12E 109.1
N3C C12C H12F 109.0
C13C C12C H12F 109.0
H12E C12C H12F 107.8
C14C C13C C18C 118.1(15)
C14C C13C C12C 119.5(13)
C18C C13C C12C 122.3(12)
C13C C14C C15C 119.9(14)
C13C C14C H14C 120.1
C15C C14C H14C 120.0
C16C C15C C14C 121.5(14)
C16C C15C H15D 119.3
C14C C15C H15D 119.2
C17C C16C C15C 119.2(19)
C17C C16C H16D 120.4
C15C C16C H16D 120.4
C16C C17C C18C 123(2)
C16C C17C H17C 118.6
C18C C17C H17C 118.6
C17C C18C C13C 118.4(15)
C17C C18C H18C 120.8
C13C C18C H18C 120.8
N3C C19C C21C 113.8(13)
N3C C19C C20C 114.4(13)
C21C C19C C20C 109.5(14)
N3C C19C H19C 106.1
C21C C19C H19C 106.1
C20C C19C H19C 106.2
C19C C20C H20L 109.3
C19C C20C H20M 109.6
H20L C20C H20M 109.5
C19C C20C H20N 109.5
H20L C20C H20N 109.5
H20M C20C H20N 109.5
O4C C21C O5C 114(2)
O4C C21C C19C 131.5(18)
O5C C21C C19C 114.1(15)
O5C C22C H22G 109.4
O5C C22C H22H 109.5
H22G C22C H22H 109.5
O5C C22C H22I 109.5
H22G C22C H22I 109.5
H22H C22C H22I 109.5
C5D O1D C1D 114.8(13)
C21D O5D C22D 99.7(16)
C5D N1D C6D 119.5(10)
C5D N1D H1D 120.2
C6D N1D H1D 120.3
C11D N2D N3D 124.8(9)
C11D N2D H2D 117.6
N3D N2D H2D 117.6
N2D N3D C12D 109.5(10)
N2D N3D C19D 113.5(13)
C12D N3D C19D 110.3(13)
C4D C1D C2D 102.5(16)
C4D C1D O1D 109.8(13)
C2D C1D O1D 125.2(18)
C4D C1D C3D 106.4(16)
C2D C1D C3D 107.2(14)
O1D C1D C3D 104.6(12)
C1D C2D H2DA 109.5
C1D C2D H2DB 109.6
H2DA C2D H2DB 109.4
C1D C2D H2DC 109.6
H2DA C2D H2DC 109.4
H2DB C2D H2DC 109.4
C1D C3D H3DA 109.6
C1D C3D H3DB 109.4
H3DA C3D H3DB 109.5
C1D C3D H3DC 109.4
H3DA C3D H3DC 109.5
H3DB C3D H3DC 109.5
C1D C4D H4DA 109.5
C1D C4D H4DB 109.5
H4DA C4D H4DB 109.5
C1D C4D H4DC 109.4
H4DA C4D H4DC 109.5
H4DB C4D H4DC 109.5
O2D C5D O1D 124.6(13)
O2D C5D N1D 123.2(13)
O1D C5D N1D 112.2(11)
N1D C6D C11D 111.7(10)
N1D C6D C7D 107.8(11)
C11D C6D C7D 112.9(12)
N1D C6D H6D 108.1
C11D C6D H6D 108.1
C7D C6D H6D 108.1
C8D C7D C6D 124.3(13)
C8D C7D H7D1 106.2
C6D C7D H7D1 106.2
C8D C7D H7D2 106.3
C6D C7D H7D2 106.2
H7D1 C7D H7D2 106.4
C7D C8D C10D 114.7(15)
C7D C8D C9D 113(2)
C10D C8D C9D 109.9(16)
C7D C8D H8D 106.3
C10D C8D H8D 106.2
C9D C8D H8D 106.3
C8D C9D H9DA 109.5
C8D C9D H9DB 109.5
H9DA C9D H9DB 109.5
C8D C9D H9DC 109.5
H9DA C9D H9DC 109.5
H9DB C9D H9DC 109.5
C8D C10D H10J 109.5
C8D C10D H10K 109.6
H10J C10D H10K 109.5
C8D C10D H10L 109.3
H10J C10D H10L 109.5
H10K C10D H10L 109.5
O3D C11D N2D 122.4(11)
O3D C11D C6D 120.4(11)
N2D C11D C6D 116.8(9)
N3D C12D C13D 107.4(11)
N3D C12D H12G 110.2
C13D C12D H12G 110.2
N3D C12D H12H 110.3
C13D C12D H12H 110.2
H12G C12D H12H 108.5
C18D C13D C14D 119.0(17)
C18D C13D C12D 120.8(13)
C14D C13D C12D 120.0(16)
C13D C14D C15D 120(2)
C13D C14D H14D 119.8
C15D C14D H14D 119.7
C16D C15D C14D 115(2)
C16D C15D H15E 122.7
C14D C15D H15E 122.7
C15D C16D C17D 128(2)
C15D C16D H16E 116.2
C17D C16D H16E 116.2
C18D C17D C16D 114(2)
C18D C17D H17D 123.1
C16D C17D H17D 123.0
C17D C18D C13D 123.8(16)
C17D C18D H18D 118.1
C13D C18D H18D 118.2
C21D C19D N3D 121(2)
C21D C19D C20D 111(2)
N3D C19D C20D 117.4(14)
C21D C19D H19D 101.3
N3D C19D H19D 101.5
C20D C19D H19D 101.3
C19D C20D H20O 109.5
C19D C20D H20P 109.6
H20O C20D H20P 109.5
C19D C20D H20Q 109.3
H20O C20D H20Q 109.5
H20P C20D H20Q 109.5
O5D C21D O4D 113(2)
O5D C21D C19D 130(2)
O4D C21D C19D 115(2)
O5D C22D H22J 109.2
O5D C22D H22K 109.5
H22J C22D H22K 109.5
O5D C22D H22L 109.7
H22J C22D H22L 109.5
H22K C22D H22L 109.5

loop_
_geom_bond_atom_site_label_1
_geom_bond_atom_site_label_2
_geom_bond_distance
O1A C5A 1.320(16)
O1A C1A 1.45(2)
O2A C5A 1.243(13)
O3A C11A 1.213(12)
O4A C21A 1.16(3)
O5A C21A 1.21(3)
O5A C22A 1.49(2)
N1A C5A 1.330(19)
N1A C6A 1.444(18)
N1A H1A 0.8800
N2A C11A 1.271(14)
N2A N3A 1.377(15)
N2A H2A 0.8800
N3A C19A 1.42(2)
N3A C12A 1.476(18)
C1A C2A 1.42(3)
C1A C4A 1.52(3)
C1A C3A 1.50(3)
C2A H2AA 0.9800
C2A H2AB 0.9800
C2A H2AC 0.9800
C3A H3AA 0.9800
C3A H3AB 0.9800
C3A H3AC 0.9800
C4A H4AA 0.9800
C4A H4AB 0.9800
C4A H4AC 0.9800
C6A C7A 1.46(2)
C6A C11A 1.593(17)
C6A H6A 1.0000
C7A C8A 1.37(3)
C7A H7A1 0.9900
C7A H7A2 0.9900
C8A C10A 1.52(3)
C8A C9A 1.55(3)
C8A H8A 1.0000
C9A H9AA 0.9800
C9A H9AB 0.9800
C9A H9AC 0.9800
C10A H10A 0.9800
C10A H10B 0.9800
C10A H10C 0.9800
C12A C13A 1.50(2)
C12A H12A 0.9900
C12A H12B 0.9900
C13A C14A 1.31(2)
C13A C18A 1.39(2)
C14A C15A 1.39(3)
C14A H14A 0.9500
C15A C16A 1.42(3)
C15A H15A 0.9500
C16A C17A 1.43(3)
C16A H16A 0.9500
C17A C18A 1.35(3)
C17A H17A 0.9500
C18A H18A 0.9500
C19A C20A 1.46(3)
C19A C21A 1.62(3)
C19A H19A 1.0000
C20A H20F 0.9800
C20A H20G 0.9800
C20A H20H 0.9800
C22A H22A 0.9800
C22A H22B 0.9800
C22A H22C 0.9800
O1B C5B 1.360(14)
O1B C1B 1.467(19)
O2B C5B 1.180(13)
O3B C11B 1.235(12)
O4B C21B 1.19(2)
O5B C22B 1.34(3)
O5B C21B 1.42(2)
N1B C5B 1.342(14)
N1B C6B 1.487(12)
N1B H1B 0.8800
N2B C11B 1.351(14)
N2B N3B 1.412(16)
N2B H2B 0.8800
N3B C12B 1.374(19)
N3B C19B 1.44(2)
C1B C4B 1.41(2)
C1B C2B 1.57(3)
C1B C3B 1.60(3)
C2B H2BA 0.9800
C2B H2BB 0.9800
C2B H2BC 0.9800
C3B H3BA 0.9800
C3B H3BB 0.9800
C3B H3BC 0.9800
C4B H4BA 0.9800
C4B H4BB 0.9800
C4B H4BC 0.9800
C6B C11B 1.440(17)
C6B C7B 1.545(15)
C6B H6B 1.0000
C7B C8B 1.523(16)
C7B H7BA 0.9900
C7B H7BB 0.9900
C8B C10B 1.54(2)
C8B C9B 1.60(2)
C8B H8B 1.0000
C9B H9BA 0.9800
C9B H9BB 0.9800
C9B H9BC 0.9800
C10B H10D 0.9800
C10B H10E 0.9800
C10B H10F 0.9800
C12B C13B 1.50(2)
C12B H12C 0.9900
C12B H12D 0.9900
C13B C14B 1.20(3)
C13B C18B 1.25(2)
C14B C15B 1.41(3)
C14B H14B 0.9500
C15B C16B 1.57(3)
C15B H15B 0.9500
C16B C17B 1.43(3)
C16B H16B 0.9500
C17B C18B 1.27(2)
C17B H17B 0.9500
C18B H18B 0.9500
C19B C21B 1.42(3)
C19B C20B 1.57(3)
C19B H19B 1.0000
C20B H20I 0.9800
C20B H20J 0.9800
C20B H20K 0.9800
C22B H22D 0.9800
C22B H22E 0.9800
C22B H22F 0.9800
O1C C5C 1.370(14)
O1C C1C 1.45(2)
O2C C5C 1.190(13)
O3C C11C 1.237(12)
O4C C21C 1.19(2)
O5C C21C 1.34(2)
O5C C22C 1.48(3)
N1C C5C 1.310(15)
N1C C6C 1.465(15)
N1C H1C 0.8800
N2C C11C 1.326(13)
N2C N3C 1.429(16)
N2C H2C 0.8800
N3C C19C 1.460(18)
N3C C12C 1.459(15)
C1C C2C 1.37(3)
C1C C3C 1.32(2)
C1C C4C 1.56(3)
C2C C3C 2.16(3)
C2C H2CA 0.9800
C2C H2CB 0.9800
C2C H2CC 0.9800
C3C H3CA 0.9800
C3C H3CB 0.9800
C3C H3CC 0.9800
C4C H4CA 0.9800
C4C H4CB 0.9800
C4C H4CC 0.9800
C6C C7C 1.459(17)
C6C C11C 1.556(17)
C6C H6C 1.0000
C7C C8C 1.53(2)
C7C H7CA 0.9900
C7C H7CB 0.9900
C8C C10C 1.54(2)
C8C C9C 1.57(2)
C8C H8C 1.0000
C9C H9CF 0.9800
C9C H9CG 0.9800
C9C H9CH 0.9800
C10C H10G 0.9800
C10C H10H 0.9800
C10C H10I 0.9800
C12C C13C 1.50(2)
C12C H12E 0.9900
C12C H12F 0.9900
C13C C14C 1.352(17)
C13C C18C 1.42(2)
C14C C15C 1.39(2)
C14C H14C 0.9500
C15C C16C 1.37(3)
C15C H15D 0.9500
C16C C17C 1.28(2)
C16C H16D 0.9500
C17C C18C 1.41(3)
C17C H17C 0.9500
C18C H18C 0.9500
C19C C21C 1.47(3)
C19C C20C 1.54(2)
C19C H19C 1.0000
C20C H20L 0.9800
C20C H20M 0.9800
C20C H20N 0.9800
C22C H22G 0.9800
C22C H22H 0.9800
C22C H22I 0.9800
O1D C5D 1.310(18)
O1D C1D 1.555(12)
O2D C5D 1.198(16)
O3D C11D 1.264(13)
O4D C21D 1.27(3)
O5D C21D 1.29(3)
O5D C22D 1.73(3)
N1D C5D 1.376(18)
N1D C6D 1.422(16)
N1D H1D 0.8800
N2D C11D 1.318(15)
N2D N3D 1.421(15)
N2D H2D 0.8800
N3D C12D 1.415(18)
N3D C19D 1.42(2)
C1D C4D 1.496(13)
C1D C2D 1.49(3)
C1D C3D 1.67(2)
C2D H2DA 0.9807
C2D H2DB 0.9807
C2D H2DC 0.9807
C3D H3DA 0.9800
C3D H3DB 0.9800
C3D H3DC 0.9800
C4D H4DA 0.9800
C4D H4DB 0.9800
C4D H4DC 0.9800
C6D C11D 1.485(17)
C6D C7D 1.494(17)
C6D H6D 1.0000
C7D C8D 1.37(3)
C7D H7D1 0.9900
C7D H7D2 0.9900
C8D C10D 1.54(2)
C8D C9D 1.64(3)
C8D H8D 1.0000
C9D H9DA 0.9800
C9D H9DB 0.9800
C9D H9DC 0.9800
C10D H10J 0.9800
C10D H10K 0.9800
C10D H10L 0.9800
C12D C13D 1.52(2)
C12D H12G 0.9900
C12D H12H 0.9900
C13D C18D 1.36(2)
C13D C14D 1.41(3)
C14D C15D 1.47(4)
C14D H14D 0.9500
C15D C16D 1.29(4)
C15D H15E 0.9500
C16D C17D 1.48(3)
C16D H16E 0.9500
C17D C18D 1.35(2)
C17D H17D 0.9500
C18D H18D 0.9500
C19D C21D 1.35(3)
C19D C20D 1.64(3)
C19D H19D 1.0000
C20D H20O 0.9800
C20D H20P 0.9800
C20D H20Q 0.9800
C22D H22J 0.9800
C22D H22K 0.9800
C22D H22L 0.9800

loop_
_geom_hbond_atom_site_label_D
_geom_hbond_atom_site_label_H
_geom_hbond_atom_site_label_A
_geom_hbond_distance_DH
_geom_hbond_distance_HA
_geom_hbond_distance_DA
_geom_hbond_angle_DHA
_geom_hbond_site_symmetry_A
N1A H1A O2B 0.88 2.06 2.870(11) 153.2 .
N2A H2A O3D 0.88 1.99 2.841(12) 161.4 .
C3A H3AB O2A 0.98 2.39 2.96(3) 116.5 .
C12A H12B O4A 0.99 2.66 3.20(3) 114.6 .
N1B H1B O2C 0.88 2.04 2.830(10) 148.3 .
N2B H2B O3A 0.88 2.07 2.931(11) 167.5 .
C2B H2BC O2B 0.98 2.30 2.95(2) 123.0 .
C3B H3BB O2B 0.98 2.63 3.00(2) 102.4 .
N1C H1C O2D 0.88 1.99 2.810(10) 153.9 2_564
N2C H2C O3B 0.88 2.05 2.917(10) 170.0 .
C2C H2CA O2C 0.98 2.40 2.97(3) 116.6 .
C3C H3CB O2C 0.98 2.22 2.87(2) 122.2 .
N1D H1D O2A 0.88 2.09 2.853(10) 145.0 .
N2D H2D O3C 0.88 2.10 2.956(11) 163.7 2_565
C2D H2DB O2D 0.98 2.48 3.02(3) 114.3 .
C3D H3DC O2D 0.98 2.56 2.95(2) 103.1 .
C6D H6D O3C 1.00 2.65 3.543(12) 148.1 2_565
C19D H19D O4A 1.00 2.71 3.71(3) 173.6 .
N1A H1A O2B 0.88 2.06 2.870(11) 153.2 .
N2A H2A O3D 0.88 1.99 2.841(12) 161.4 .
C3A H3AB O2A 0.98 2.39 2.96(3) 116.5 .
C12A H12B O4A 0.99 2.66 3.20(3) 114.6 .
N1B H1B O2C 0.88 2.04 2.830(10) 148.3 .
N2B H2B O3A 0.88 2.07 2.931(11) 167.5 .
C2B H2BC O2B 0.98 2.30 2.95(2) 123.0 .
C3B H3BB O2B 0.98 2.63 3.00(2) 102.4 .
N1C H1C O2D 0.88 1.99 2.810(10) 153.9 2_564
N2C H2C O3B 0.88 2.05 2.917(10) 170.0 .
C2C H2CA O2C 0.98 2.40 2.97(3) 116.6 .
C3C H3CB O2C 0.98 2.22 2.87(2) 122.2 .
N1D H1D O2A 0.88 2.09 2.853(10) 145.0 .
N2D H2D O3C 0.88 2.10 2.956(11) 163.7 2_565
C2D H2DB O2D 0.98 2.48 3.02(3) 114.3 .
C3D H3DC O2D 0.98 2.56 2.95(2) 103.1 .
C6D H6D O3C 1.00 2.65 3.543(12) 148.1 2_565
C19D H19D O4A 1.00 2.71 3.71(3) 173.6 .

loop_
_geom_torsion_atom_site_label_1
_geom_torsion_atom_site_label_2
_geom_torsion_atom_site_label_3
_geom_torsion_atom_site_label_4
_geom_torsion
C11A N2A N3A C19A -103.2(15)
C11A N2A N3A C12A 124.7(13)
C5A O1A C1A C2A 61(2)
C5A O1A C1A C4A 178.4(14)
C5A O1A C1A C3A -64.9(19)
C1A O1A C5A O2A 4(2)
C1A O1A C5A N1A -177.7(13)
C6A N1A C5A O2A 8(2)
C6A N1A C5A O1A -170.4(11)
C5A N1A C6A C7A -160.8(12)
C5A N1A C6A C11A 75.9(13)
N1A C6A C7A C8A 172.7(16)
C11A C6A C7A C8A -65.6(18)
C6A C7A C8A C10A 172.9(15)
C6A C7A C8A C9A -61(3)
N3A N2A C11A O3A 1(2)
N3A N2A C11A C6A -176.0(11)
C7A C6A C11A O3A -56.2(15)
N1A C6A C11A O3A 66.2(13)
C7A C6A C11A N2A 121.0(12)
N1A C6A C11A N2A -116.6(11)
N2A N3A C12A C13A -56.8(13)
C19A N3A C12A C13A 169.6(11)
N3A C12A C13A C14A -48.2(17)
N3A C12A C13A C18A 133.9(14)
C18A C13A C14A C15A -2(2)
C12A C13A C14A C15A -179.8(14)
C13A C14A C15A C16A 6(3)
C14A C15A C16A C17A -8(4)
C15A C16A C17A C18A 5(4)
C16A C17A C18A C13A -1(4)
C14A C13A C18A C17A 0(3)
C12A C13A C18A C17A 177(2)
N2A N3A C19A C20A 34(2)
C12A N3A C19A C20A 163.5(14)
N2A N3A C19A C21A -94.3(17)
C12A N3A C19A C21A 35.6(18)
C22A O5A C21A O4A 23(5)
C22A O5A C21A C19A -173.2(19)
N3A C19A C21A O4A 65(3)
C20A C19A C21A O4A -66(3)
N3A C19A C21A O5A -103(2)
C20A C19A C21A O5A 126(2)
C11B N2B N3B C12B 139.7(11)
C11B N2B N3B C19B -84.0(13)
C5B O1B C1B C4B 174.5(15)
C5B O1B C1B C2B 53(2)
C5B O1B C1B C3B -63.4(17)
C6B N1B C5B O2B 4(2)
C6B N1B C5B O1B -176.6(10)
C1B O1B C5B O2B 2(2)
C1B O1B C5B N1B -177.2(12)
C5B N1B C6B C11B 77.4(12)
C5B N1B C6B C7B -159.6(10)
C11B C6B C7B C8B -58.4(12)
N1B C6B C7B C8B -180.0(10)
C6B C7B C8B C10B -65.2(17)
C6B C7B C8B C9B 175.6(11)
N3B N2B C11B O3B 5.2(16)
N3B N2B C11B C6B -175.8(10)
N1B C6B C11B O3B 59.2(12)
C7B C6B C11B O3B -60.5(13)
N1B C6B C11B N2B -119.8(9)
C7B C6B C11B N2B 120.5(9)
N2B N3B C12B C13B -66.8(18)
C19B N3B C12B C13B 160.7(16)
N3B C12B C13B C14B 137.0(19)
N3B C12B C13B C18B -45(3)
C18B C13B C14B C15B -3(3)
C12B C13B C14B C15B 175.6(17)
C13B C14B C15B C16B 3(3)
C14B C15B C16B C17B -3(2)
C15B C16B C17B C18B 3(3)
C14B C13B C18B C17B 3(4)
C12B C13B C18B C17B -175(2)
C16B C17B C18B C13B -3(4)
C12B N3B C19B C21B -46(2)
N2B N3B C19B C21B -177.8(12)
C12B N3B C19B C20B 71(2)
N2B N3B C19B C20B -60.8(17)
C22B O5B C21B O4B -10(3)
C22B O5B C21B C19B -177(2)
N3B C19B C21B O4B 131(2)
C20B C19B C21B O4B 11(3)
N3B C19B C21B O5B -63(2)
C20B C19B C21B O5B 176.4(16)
C11C N2C N3C C19C -96.7(11)
C11C N2C N3C C12C 134.4(10)
C5C O1C C1C C2C 53(2)
C5C O1C C1C C3C -66.0(19)
C5C O1C C1C C4C 177.4(14)
O1C C1C C2C C3C -119(2)
C4C C1C C2C C3C 126(2)
O1C C1C C3C C2C 123(2)
C4C C1C C3C C2C -129(3)
C6C N1C C5C O2C 7(2)
C6C N1C C5C O1C -174.6(10)
C1C O1C C5C O2C 15(2)
C1C O1C C5C N1C -163.3(13)
C5C N1C C6C C7C -155.9(12)
C5C N1C C6C C11C 82.1(12)
N1C C6C C7C C8C -177.4(10)
C11C C6C C7C C8C -57.7(13)
C6C C7C C8C C10C 174.5(14)
C6C C7C C8C C9C -62.3(18)
N3C N2C C11C O3C -0.4(16)
N3C N2C C11C C6C 177.4(9)
C7C C6C C11C O3C -60.2(14)
N1C C6C C11C O3C 61.8(12)
C7C C6C C11C N2C 122.0(10)
N1C C6C C11C N2C -116.0(9)
N2C N3C C12C C13C -62.4(14)
C19C N3C C12C C13C 172.8(13)
N3C C12C C13C C14C -46(2)
N3C C12C C13C C18C 133.4(17)
C18C C13C C14C C15C 2(2)
C12C C13C C14C C15C -178.7(15)
C13C C14C C15C C16C -3(3)
C14C C15C C16C C17C 4(4)
C15C C16C C17C C18C -4(4)
C16C C17C C18C C13C 3(4)
C14C C13C C18C C17C -2(3)
C12C C13C C18C C17C 179(2)
N2C N3C C19C C21C 165.3(9)
C12C N3C C19C C21C -71.3(14)
N2C N3C C19C C20C -67.7(15)
C12C N3C C19C C20C 55.7(19)
C22C O5C C21C O4C 0(2)
C22C O5C C21C C19C -178.0(16)
N3C C19C C21C O4C 161.0(18)
C20C C19C C21C O4C 31(2)
N3C C19C C21C O5C -21.7(16)
C20C C19C C21C O5C -151.2(14)
C11D N2D N3D C12D 135.1(14)
C11D N2D N3D C19D -101.2(17)
C5D O1D C1D C4D -170.9(17)
C5D O1D C1D C2D -49(2)
C5D O1D C1D C3D 75.3(18)
C1D O1D C5D O2D -17(3)
C1D O1D C5D N1D 163.7(14)
C6D N1D C5D O2D 7(2)
C6D N1D C5D O1D -173.6(13)
C5D N1D C6D C11D 71.6(13)
C5D N1D C6D C7D -163.8(12)
N1D C6D C7D C8D 89(2)
C11D C6D C7D C8D -147(2)
C6D C7D C8D C10D -166.4(19)
C6D C7D C8D C9D 67(3)
N3D N2D C11D O3D 0(2)
N3D N2D C11D C6D -174.1(13)
N1D C6D C11D O3D 68.5(17)
C7D C6D C11D O3D -53.2(18)
N1D C6D C11D N2D -117.7(12)
C7D C6D C11D N2D 120.6(13)
N2D N3D C12D C13D -68.9(14)
C19D N3D C12D C13D 165.5(13)
N3D C12D C13D C18D 105.4(15)
N3D C12D C13D C14D -80(2)
C18D C13D C14D C15D -1(4)
C12D C13D C14D C15D -176(2)
C13D C14D C15D C16D -3(5)
C14D C15D C16D C17D 1(6)
C15D C16D C17D C18D 4(5)
C16D C17D C18D C13D -9(3)
C14D C13D C18D C17D 7(3)
C12D C13D C18D C17D -178.1(17)
N2D N3D C19D C21D 167(2)
C12D N3D C19D C21D -70(2)
N2D N3D C19D C20D -53(2)
C12D N3D C19D C20D 70(2)
C22D O5D C21D O4D -37(3)
C22D O5D C21D C19D 162(3)
N3D C19D C21D O5D 131(3)
C20D C19D C21D O5D -12(4)
N3D C19D C21D O4D -31(4)
C20D C19D C21D O4D -173(2)
